data_2233050
loop_
_publ_author_name
'Xiao, Yunyun'
'Shen, Xiaoping'
'Li, Yizhi'

_publ_section_title
;
 Tetra-<i>n</i>-butylammonium
 tricyanido[<i>N</i>-(2-pyridylcarbonyl)pyridine-2-carboximidato]ferrate(III)
 dihydrate
;
_journal_coeditor_code ZL2426
_journal_issue 12
_journal_name_full 'Acta Crystallographica Section E'
_journal_page_first m1879
_journal_paper_doi 10.1107/S1600536811049415
_journal_volume 67
_journal_year 2011
_chemical_formula_iupac '(C16 H36 N) [Fe (C12 H8 N3 O2) (C N)3], 2H2 O'
_chemical_formula_moiety 'C16 H36 N +, C15 H8 Fe N6 O2 -, 2(H2 O)'
_chemical_formula_sum 'C31 H48 Fe N7 O4'
_chemical_formula_weight 638.61
_chemical_name_systematic
;
Tetra-<i>n</i>-butylammonium
tricyanido[<i>N</i>-(2-pyridylcarbonyl)pyridine-2-carboximidato]ferrate(III)
dihydrate
;
_space_group_IT_number 14
_symmetry_cell_setting monoclinic
_symmetry_space_group_name_Hall '-P 2yn'
_symmetry_space_group_name_H-M 'P 1 21/n 1'
_atom_sites_solution_hydrogens geom
_atom_sites_solution_primary direct
_atom_sites_solution_secondary difmap
_audit_creation_method SHELXL-97
_cell_angle_alpha 90.00
_cell_angle_beta 90.48(3)
_cell_angle_gamma 90.00
_cell_formula_units_Z 4
_cell_length_a 13.142(2)
_cell_length_b 15.663(3)
_cell_length_c 17.097(3)
_cell_measurement_reflns_used 4928
_cell_measurement_temperature 173(2)
_cell_measurement_theta_max 24.81
_cell_measurement_theta_min 2.11
_cell_volume 3519.2(11)
_computing_cell_refinement 'CrystalClear (Rigaku, 2008)'
_computing_data_collection 'CrystalClear (Rigaku, 2008)'
_computing_data_reduction 'CrystalClear (Rigaku, 2008)'
_computing_molecular_graphics 'DIAMOND (Brandenburg, 2006)'
_computing_publication_material 'SHELXTL (Sheldrick, 2008)'
_computing_structure_refinement 'SHELXS97 (Sheldrick, 2008)'
_computing_structure_solution 'SHELXS97 (Sheldrick, 2008)'
_diffrn_ambient_temperature 173(2)
_diffrn_measured_fraction_theta_full 0.990
_diffrn_measured_fraction_theta_max 0.990
_diffrn_measurement_device_type 'Rigaku Saturn 724 CCD'
_diffrn_measurement_method '\f and \w scans'
_diffrn_radiation_monochromator graphite
_diffrn_radiation_source 'fine-focus sealed tube'
_diffrn_radiation_type MoK\a
_diffrn_radiation_wavelength 0.71073
_diffrn_reflns_av_R_equivalents 0.0633
_diffrn_reflns_av_sigmaI/netI 0.0984
_diffrn_reflns_limit_h_max 13
_diffrn_reflns_limit_h_min -15
_diffrn_reflns_limit_k_max 18
_diffrn_reflns_limit_k_min -13
_diffrn_reflns_limit_l_max 20
_diffrn_reflns_limit_l_min -12
_diffrn_reflns_number 17432
_diffrn_reflns_theta_full 25.33
_diffrn_reflns_theta_max 25.33
_diffrn_reflns_theta_min 3.03
_exptl_absorpt_coefficient_mu 0.471
_exptl_absorpt_correction_T_max 0.9035
_exptl_absorpt_correction_T_min 0.8873
_exptl_absorpt_correction_type multi-scan
_exptl_absorpt_process_details '(ABSCOR; Higashi, 1995)'
_exptl_crystal_colour yellow
_exptl_crystal_density_diffrn 1.205
_exptl_crystal_density_method 'not measured'
_exptl_crystal_description block
_exptl_crystal_F_000 1364
_exptl_crystal_size_max 0.21
_exptl_crystal_size_mid 0.16
_exptl_crystal_size_min 0.12
_refine_diff_density_max 0.301
_refine_diff_density_min -0.305
_refine_ls_extinction_method none
_refine_ls_goodness_of_fit_ref 1.047
_refine_ls_hydrogen_treatment constr
_refine_ls_matrix_type full
_refine_ls_number_parameters 392
_refine_ls_number_reflns 6359
_refine_ls_number_restraints 6
_refine_ls_restrained_S_all 2.916
_refine_ls_R_factor_all 0.0973
_refine_ls_R_factor_gt 0.0599
_refine_ls_shift/su_max 0.000
_refine_ls_shift/su_mean 0.000
_refine_ls_structure_factor_coef Fsqd
_refine_ls_weighting_details 'calc w=1/[\s^2^(Fo^2^)+(0.0648P)^2^+0.0340P] where P=(Fo^2^+2Fc^2^)/3'
_refine_ls_weighting_scheme calc
_refine_ls_wR_factor_gt 0.1271
_refine_ls_wR_factor_ref 0.1352
_reflns_number_gt 4300
_reflns_number_total 6359
_reflns_threshold_expression I>2sigma(I)
_cod_data_source_file zl2426.cif
_cod_data_source_block I
_cod_original_cell_volume 3519.0(11)
_cod_original_sg_symbol_H-M 'P 21/n'
_cod_database_code 2233050
_cod_database_fobs_code 2233050

loop_
_symmetry_equiv_pos_as_xyz
'x, y, z'
'-x+1/2, y+1/2, -z+1/2'
'-x, -y, -z'
'x-1/2, -y-1/2, z-1/2'

loop_
_atom_site_type_symbol
_atom_site_label
_atom_site_fract_x
_atom_site_fract_y
_atom_site_fract_z
_atom_site_U_iso_or_equiv
_atom_site_adp_type
_atom_site_calc_flag
_atom_site_refinement_flags
_atom_site_occupancy
_atom_site_symmetry_multiplicity
C C1 0.7225(7) 0.4358(6) -0.0451(5) 0.041(2) Uani d . 1 1
C C2 0.7239(7) 0.3334(6) 0.1624(6) 0.039(2) Uani d . 1 1
C C3 0.6909(7) 0.4886(6) 0.0945(6) 0.043(2) Uani d . 1 1
C C4 0.9232(7) 0.4724(6) 0.0962(6) 0.046(2) Uani d . 1 1
H H4 0.8835 0.5192 0.1139 0.055 Uiso calc R 1 1
C C5 1.0283(7) 0.4770(6) 0.0993(6) 0.050(2) Uani d . 1 1
H H5 1.0606 0.5270 0.1188 0.059 Uiso calc R 1 1
C C6 1.0860(7) 0.4090(7) 0.0742(6) 0.051(3) Uani d . 1 1
H H6 1.1582 0.4114 0.0768 0.061 Uiso calc R 1 1
C C7 1.0393(7) 0.3399(6) 0.0463(5) 0.044(2) Uani d . 1 1
H H7 1.0799 0.2941 0.0277 0.053 Uiso calc R 1 1
C C8 0.9346(7) 0.3315(6) 0.0429(6) 0.043(2) Uani d . 1 1
C C9 0.8779(8) 0.2534(6) 0.0144(6) 0.050(2) Uani d . 1 1
C C10 0.6997(7) 0.2185(6) -0.0096(6) 0.046(2) Uani d . 1 1
C C11 0.5957(6) 0.2496(5) 0.0048(5) 0.0338(19) Uani d . 1 1
C C12 0.5061(7) 0.2080(6) -0.0132(6) 0.046(2) Uani d . 1 1
H H12 0.5073 0.1516 -0.0335 0.055 Uiso calc R 1 1
C C13 0.4141(7) 0.2496(6) -0.0013(6) 0.040(2) Uani d . 1 1
H H13 0.3521 0.2211 -0.0135 0.048 Uiso calc R 1 1
C C14 0.4115(6) 0.3322(6) 0.0283(5) 0.041(2) Uani d . 1 1
H H14 0.3485 0.3605 0.0361 0.049 Uiso calc R 1 1
C C15 0.5029(6) 0.3725(6) 0.0463(6) 0.039(2) Uani d . 1 1
H H15 0.5024 0.4288 0.0671 0.047 Uiso calc R 1 1
C C16 0.5319(7) 0.4149(5) 0.7455(5) 0.0369(19) Uani d . 1 1
H H16A 0.4730 0.4233 0.7804 0.044 Uiso calc R 1 1
H H16B 0.5941 0.4171 0.7785 0.044 Uiso calc R 1 1
C C17 0.5240(7) 0.3253(6) 0.7090(6) 0.043(2) Uani d . 1 1
H H17A 0.4616 0.3203 0.6765 0.052 Uiso calc R 1 1
H H17B 0.5838 0.3134 0.6758 0.052 Uiso calc R 1 1
C C18 0.5204(8) 0.2630(6) 0.7782(6) 0.051(2) Uani d . 1 1
H H18A 0.5767 0.2779 0.8146 0.061 Uiso calc R 1 1
H H18B 0.4560 0.2730 0.8064 0.061 Uiso calc R 1 1
C C19 0.5275(8) 0.1699(7) 0.7611(7) 0.058(3) Uani d . 1 1
H H19A 0.4918 0.1574 0.7119 0.087 Uiso calc R 1 1
H H19B 0.4962 0.1375 0.8036 0.087 Uiso calc R 1 1
H H19C 0.5992 0.1535 0.7565 0.087 Uiso calc R 1 1
C C20 0.4472(7) 0.4901(6) 0.6316(5) 0.043(2) Uani d . 1 1
H H20A 0.4527 0.5411 0.5977 0.051 Uiso calc R 1 1
H H20B 0.4512 0.4391 0.5976 0.051 Uiso calc R 1 1
C C21 0.3459(7) 0.4911(6) 0.6706(6) 0.050(3) Uani d . 1 1
H H21A 0.3421 0.5405 0.7067 0.060 Uiso calc R 1 1
H H21B 0.3374 0.4383 0.7017 0.060 Uiso calc R 1 1
C C22 0.2616(8) 0.4973(6) 0.6096(7) 0.054(3) Uani d . 1 1
H H22A 0.2663 0.4491 0.5724 0.065 Uiso calc R 1 1
H H22B 0.2679 0.5513 0.5799 0.065 Uiso calc R 1 1
C C23 0.1598(7) 0.4947(7) 0.6519(7) 0.057(3) Uani d . 1 1
H H23A 0.1719 0.4909 0.7084 0.086 Uiso calc R 1 1
H H23B 0.1209 0.4448 0.6343 0.086 Uiso calc R 1 1
H H23C 0.1213 0.5468 0.6401 0.086 Uiso calc R 1 1
C C24 0.5404(7) 0.5681(6) 0.7370(5) 0.041(2) Uani d . 1 1
H H24A 0.6013 0.5648 0.7713 0.050 Uiso calc R 1 1
H H24B 0.4798 0.5701 0.7709 0.050 Uiso calc R 1 1
C C25 0.5454(7) 0.6510(6) 0.6889(6) 0.047(2) Uani d . 1 1
H H25A 0.6000 0.6466 0.6496 0.057 Uiso calc R 1 1
H H25B 0.4800 0.6600 0.6609 0.057 Uiso calc R 1 1
C C26 0.5662(7) 0.7246(6) 0.7426(6) 0.045(2) Uani d . 1 1
H H26A 0.6334 0.7170 0.7682 0.054 Uiso calc R 1 1
H H26B 0.5139 0.7266 0.7839 0.054 Uiso calc R 1 1
C C27 0.5649(8) 0.8075(6) 0.6969(7) 0.054(3) Uani d . 1 1
H H27A 0.6076 0.8016 0.6505 0.081 Uiso calc R 1 1
H H27B 0.5912 0.8537 0.7299 0.081 Uiso calc R 1 1
H H27C 0.4949 0.8207 0.6807 0.081 Uiso calc R 1 1
C C28 0.6286(7) 0.4810(6) 0.6329(6) 0.043(2) Uani d . 1 1
H H28A 0.6229 0.4262 0.6044 0.052 Uiso calc R 1 1
H H28B 0.6246 0.5273 0.5936 0.052 Uiso calc R 1 1
C C29 0.7327(7) 0.4846(6) 0.6714(6) 0.045(2) Uani d . 1 1
H H29A 0.7475 0.5434 0.6896 0.054 Uiso calc R 1 1
H H29B 0.7353 0.4458 0.7171 0.054 Uiso calc R 1 1
C C30 0.8095(7) 0.4574(6) 0.6112(6) 0.044(2) Uani d . 1 1
H H30A 0.7961 0.3974 0.5962 0.053 Uiso calc R 1 1
H H30B 0.8009 0.4931 0.5638 0.053 Uiso calc R 1 1
C C31 0.9170(7) 0.4649(7) 0.6398(7) 0.054(3) Uani d . 1 1
H H31D 0.9180 0.4931 0.6909 0.081 Uiso calc R 1 1
H H31E 0.9565 0.4987 0.6025 0.081 Uiso calc R 1 1
H H31F 0.9469 0.4078 0.6446 0.081 Uiso calc R 1 1
Fe Fe1 0.72938(9) 0.37769(8) 0.05494(8) 0.0383(4) Uani d . 1 1
N N1 0.7165(6) 0.4653(5) -0.1095(5) 0.047(2) Uani d . 1 1
N N2 0.7152(5) 0.3071(5) 0.2246(5) 0.0452(19) Uani d . 1 1
N N3 0.6753(6) 0.5540(6) 0.1211(5) 0.051(2) Uani d . 1 1
N N4 0.8754(5) 0.3996(5) 0.0672(4) 0.0392(17) Uani d . 1 1
N N5 0.7711(5) 0.2806(5) 0.0184(4) 0.0405(18) Uani d . 1 1
N N6 0.5944(5) 0.3314(5) 0.0340(4) 0.0371(17) Uani d . 1 1
N N7 0.5353(5) 0.4892(4) 0.6877(4) 0.0375(17) Uani d . 1 1
O O1 0.9148(4) 0.1857(4) 0.0004(4) 0.0468(16) Uani d . 1 1
O O2 0.7099(5) 0.1495(4) -0.0387(4) 0.0491(17) Uani d . 1 1
O O1W 0.8661(5) 0.8573(5) 0.0106(4) 0.061(2) Uani d D 1 1
H H1X 0.9274 0.8405 0.0077 0.073 Uiso d RD 1 1
H H1Y 0.8287 0.8276 0.0404 0.073 Uiso d RD 1 1
O O2W 0.7877(5) 0.7228(4) 0.1248(4) 0.0450(16) Uani d D 1 1
H H2X 0.7868 0.7474 0.1691 0.054 Uiso d RD 1 1
H H2Y 0.7576 0.6750 0.1200 0.054 Uiso d RD 1 1

loop_
_atom_site_aniso_label
_atom_site_aniso_U_11
_atom_site_aniso_U_22
_atom_site_aniso_U_33
_atom_site_aniso_U_12
_atom_site_aniso_U_13
_atom_site_aniso_U_23
C1 0.043(5) 0.047(5) 0.032(5) -0.018(4) 0.000(4) 0.010(4)
C2 0.042(5) 0.041(5) 0.035(5) -0.002(4) -0.006(4) 0.008(4)
C3 0.051(5) 0.038(5) 0.039(5) -0.002(4) -0.009(4) 0.019(4)
C4 0.041(5) 0.049(5) 0.047(6) -0.007(4) 0.001(4) 0.023(5)
C5 0.047(5) 0.053(6) 0.048(6) -0.009(4) -0.010(5) 0.020(5)
C6 0.038(5) 0.061(6) 0.053(6) -0.010(4) -0.011(4) 0.018(5)
C7 0.045(5) 0.054(5) 0.032(5) -0.003(4) -0.005(4) 0.014(4)
C8 0.041(5) 0.042(5) 0.046(6) 0.001(4) -0.003(4) 0.022(4)
C9 0.062(6) 0.043(5) 0.044(6) 0.015(4) -0.014(5) -0.008(5)
C10 0.041(5) 0.039(5) 0.059(7) 0.003(4) -0.008(4) 0.011(5)
C11 0.030(4) 0.036(4) 0.036(5) -0.001(3) -0.003(3) 0.009(4)
C12 0.047(5) 0.043(5) 0.048(6) -0.009(4) -0.001(4) 0.014(5)
C13 0.037(5) 0.042(5) 0.041(5) -0.008(4) -0.007(4) 0.019(4)
C14 0.034(4) 0.051(5) 0.037(5) 0.003(4) -0.005(4) 0.014(4)
C15 0.035(4) 0.041(5) 0.042(5) -0.003(3) -0.003(4) -0.001(4)
C16 0.046(5) 0.038(5) 0.027(4) 0.014(4) 0.004(4) 0.002(4)
C17 0.051(5) 0.041(5) 0.038(6) 0.007(4) 0.004(4) 0.018(4)
C18 0.055(6) 0.051(6) 0.048(6) 0.002(4) 0.007(5) 0.015(5)
C19 0.070(7) 0.052(6) 0.054(7) -0.006(5) 0.029(5) 0.016(5)
C20 0.058(6) 0.043(5) 0.028(5) 0.016(4) -0.004(4) -0.011(4)
C21 0.058(6) 0.046(5) 0.046(6) 0.021(4) -0.012(5) -0.020(5)
C22 0.060(6) 0.045(5) 0.057(7) 0.012(4) -0.008(5) -0.016(5)
C23 0.050(6) 0.055(6) 0.067(8) 0.017(4) -0.002(5) -0.032(6)
C24 0.053(5) 0.044(5) 0.027(5) 0.001(4) 0.003(4) -0.006(4)
C25 0.052(6) 0.048(5) 0.042(6) 0.009(4) -0.006(4) -0.010(5)
C26 0.047(5) 0.048(5) 0.039(5) -0.020(4) 0.005(4) -0.014(4)
C27 0.065(6) 0.048(6) 0.048(6) -0.006(4) -0.020(5) -0.005(5)
C28 0.054(5) 0.038(5) 0.037(5) 0.018(4) 0.012(4) 0.007(4)
C29 0.057(6) 0.041(5) 0.038(5) 0.011(4) 0.021(4) 0.010(4)
C30 0.045(5) 0.040(5) 0.048(6) 0.012(4) 0.008(4) 0.001(4)
C31 0.054(6) 0.054(6) 0.054(7) 0.003(4) 0.012(5) 0.017(5)
Fe1 0.0407(7) 0.0414(8) 0.0326(7) -0.0164(5) -0.0082(5) 0.0165(6)
N1 0.045(4) 0.047(4) 0.048(5) -0.021(3) 0.000(4) 0.014(4)
N2 0.041(4) 0.054(5) 0.041(5) -0.006(3) -0.004(3) 0.011(4)
N3 0.055(5) 0.054(5) 0.045(5) 0.015(4) -0.005(4) 0.014(4)
N4 0.037(4) 0.049(4) 0.032(4) -0.010(3) -0.003(3) 0.012(3)
N5 0.037(4) 0.054(4) 0.031(4) -0.010(3) -0.006(3) 0.023(4)
N6 0.038(4) 0.041(4) 0.032(4) -0.002(3) -0.002(3) 0.014(3)
N7 0.046(4) 0.041(4) 0.026(4) 0.008(3) -0.006(3) -0.008(3)
O1 0.042(3) 0.051(4) 0.047(4) 0.014(3) -0.002(3) -0.012(3)
O2 0.052(4) 0.045(4) 0.050(4) 0.017(3) -0.008(3) 0.002(3)
O1W 0.065(5) 0.066(5) 0.052(5) -0.026(3) -0.007(4) -0.020(4)
O2W 0.053(4) 0.044(3) 0.038(4) -0.019(3) 0.012(3) -0.015(3)

loop_
_atom_type_symbol
_atom_type_description
_atom_type_scat_dispersion_real
_atom_type_scat_dispersion_imag
_atom_type_scat_source
C C 0.0033 0.0016 'International Tables Vol C Tables 4.2.6.8 and 6.1.1.4'
H H 0.0000 0.0000 'International Tables Vol C Tables 4.2.6.8 and 6.1.1.4'
N N 0.0061 0.0033 'International Tables Vol C Tables 4.2.6.8 and 6.1.1.4'
O O 0.0106 0.0060 'International Tables Vol C Tables 4.2.6.8 and 6.1.1.4'
Fe Fe 0.3463 0.8444 'International Tables Vol C Tables 4.2.6.8 and 6.1.1.4'

loop_
_geom_angle_atom_site_label_1
_geom_angle_atom_site_label_2
_geom_angle_atom_site_label_3
_geom_angle
N1 C1 Fe1 174.6(8)
N2 C2 Fe1 176.4(8)
N3 C3 Fe1 174.6(8)
C5 C4 N4 120.3(9)
C5 C4 H4 119.9
N4 C4 H4 119.9
C6 C5 C4 120.0(9)
C6 C5 H5 120.0
C4 C5 H5 120.0
C7 C6 C5 119.1(9)
C7 C6 H6 120.4
C5 C6 H6 120.4
C6 C7 C8 123.2(10)
C6 C7 H7 118.4
C8 C7 H7 118.4
C7 C8 N4 118.4(8)
C7 C8 C9 125.3(9)
N4 C8 C9 116.3(8)
O1 C9 N5 131.2(9)
O1 C9 C8 125.8(9)
N5 C9 C8 102.6(7)
O2 C10 N5 132.7(9)
O2 C10 C11 118.3(8)
N5 C10 C11 109.0(8)
N6 C11 C12 120.6(8)
N6 C11 C10 112.5(7)
C12 C11 C10 126.7(9)
C11 C12 C13 119.3(9)
C11 C12 H12 120.4
C13 C12 H12 120.4
C14 C13 C12 120.8(8)
C14 C13 H13 119.6
C12 C13 H13 119.6
C15 C14 C13 118.7(8)
C15 C14 H14 120.6
C13 C14 H14 120.6
N6 C15 C14 120.4(8)
N6 C15 H15 119.8
C14 C15 H15 119.8
N7 C16 C17 115.7(7)
N7 C16 H16A 108.4
C17 C16 H16A 108.4
N7 C16 H16B 108.4
C17 C16 H16B 108.4
H16A C16 H16B 107.4
C18 C17 C16 105.6(8)
C18 C17 H17A 110.6
C16 C17 H17A 110.6
C18 C17 H17B 110.6
C16 C17 H17B 110.6
H17A C17 H17B 108.8
C19 C18 C17 117.9(9)
C19 C18 H18A 107.8
C17 C18 H18A 107.8
C19 C18 H18B 107.8
C17 C18 H18B 107.8
H18A C18 H18B 107.2
C18 C19 H19A 109.5
C18 C19 H19B 109.5
H19A C19 H19B 109.5
C18 C19 H19C 109.5
H19A C19 H19C 109.5
H19B C19 H19C 109.5
C21 C20 N7 113.7(8)
C21 C20 H20A 108.8
N7 C20 H20A 108.8
C21 C20 H20B 108.8
N7 C20 H20B 108.8
H20A C20 H20B 107.7
C20 C21 C22 110.0(9)
C20 C21 H21A 109.7
C22 C21 H21A 109.7
C20 C21 H21B 109.7
C22 C21 H21B 109.7
H21A C21 H21B 108.2
C21 C22 C23 108.1(9)
C21 C22 H22A 110.1
C23 C22 H22A 110.1
C21 C22 H22B 110.1
C23 C22 H22B 110.1
H22A C22 H22B 108.4
C22 C23 H23A 109.5
C22 C23 H23B 109.5
H23A C23 H23B 109.5
C22 C23 H23C 109.5
H23A C23 H23C 109.5
H23B C23 H23C 109.5
N7 C24 C25 113.4(7)
N7 C24 H24A 108.9
C25 C24 H24A 108.9
N7 C24 H24B 108.9
C25 C24 H24B 108.9
H24A C24 H24B 107.7
C26 C25 C24 109.3(8)
C26 C25 H25A 109.8
C24 C25 H25A 109.8
C26 C25 H25B 109.8
C24 C25 H25B 109.8
H25A C25 H25B 108.3
C25 C26 C27 110.0(8)
C25 C26 H26A 109.7
C27 C26 H26A 109.7
C25 C26 H26B 109.7
C27 C26 H26B 109.7
H26A C26 H26B 108.2
C26 C27 H27A 109.5
C26 C27 H27B 109.5
H27A C27 H27B 109.5
C26 C27 H27C 109.5
H27A C27 H27C 109.5
H27B C27 H27C 109.5
C29 C28 N7 116.7(8)
C29 C28 H28A 108.1
N7 C28 H28A 108.1
C29 C28 H28B 108.1
N7 C28 H28B 108.1
H28A C28 H28B 107.3
C30 C29 C28 107.4(8)
C30 C29 H29A 110.2
C28 C29 H29A 110.2
C30 C29 H29B 110.2
C28 C29 H29B 110.2
H29A C29 H29B 108.5
C31 C30 C29 112.9(9)
C31 C30 H30A 109.0
C29 C30 H30A 109.0
C31 C30 H30B 109.0
C29 C30 H30B 109.0
H30A C30 H30B 107.8
C30 C31 H31D 109.5
C30 C31 H31E 109.5
H31D C31 H31E 109.5
C30 C31 H31F 109.5
H31D C31 H31F 109.5
H31E C31 H31F 109.5
N5 Fe1 C3 176.6(4)
N5 Fe1 C1 96.1(4)
C3 Fe1 C1 82.9(4)
N5 Fe1 N6 84.1(3)
C3 Fe1 N6 99.1(4)
C1 Fe1 N6 88.7(3)
N5 Fe1 N4 83.1(3)
C3 Fe1 N4 93.6(4)
C1 Fe1 N4 92.9(3)
N6 Fe1 N4 167.2(3)
N5 Fe1 C2 92.4(4)
C3 Fe1 C2 88.8(4)
C1 Fe1 C2 171.2(4)
N6 Fe1 C2 90.0(3)
N4 Fe1 C2 90.3(3)
C8 N4 C4 119.0(7)
C8 N4 Fe1 112.6(6)
C4 N4 Fe1 128.4(6)
C10 N5 C9 114.2(8)
C10 N5 Fe1 120.6(6)
C9 N5 Fe1 125.2(6)
C11 N6 C15 120.1(7)
C11 N6 Fe1 113.6(5)
C15 N6 Fe1 126.3(6)
C24 N7 C20 112.6(6)
C24 N7 C16 105.4(7)
C20 N7 C16 113.3(7)
C24 N7 C28 112.0(7)
C20 N7 C28 103.0(7)
C16 N7 C28 110.7(6)
H1X O1W H1Y 114.6
H2X O2W H2Y 118.5

loop_
_geom_bond_atom_site_label_1
_geom_bond_atom_site_label_2
_geom_bond_distance
C1 N1 1.195(12)
C1 Fe1 1.940(9)
C2 N2 1.146(11)
C2 Fe1 1.966(10)
C3 N3 1.140(12)
C3 Fe1 1.933(11)
C4 C5 1.383(13)
C4 N4 1.391(12)
C4 H4 0.9500
C5 C6 1.379(15)
C5 H5 0.9500
C6 C7 1.331(14)
C6 H6 0.9500
C7 C8 1.383(12)
C7 H7 0.9500
C8 N4 1.386(12)
C8 C9 1.511(14)
C9 O1 1.192(11)
C9 N5 1.470(12)
C10 O2 1.197(11)
C10 N5 1.431(12)
C10 C11 1.474(12)
C11 N6 1.375(11)
C11 C12 1.378(12)
C12 C13 1.390(13)
C12 H12 0.9500
C13 C14 1.390(13)
C13 H13 0.9500
C14 C15 1.389(12)
C14 H14 0.9500
C15 N6 1.383(11)
C15 H15 0.9500
C16 N7 1.528(11)
C16 C17 1.540(13)
C16 H16A 0.9900
C16 H16B 0.9900
C17 C18 1.536(13)
C17 H17A 0.9900
C17 H17B 0.9900
C18 C19 1.490(15)
C18 H18A 0.9900
C18 H18B 0.9900
C19 H19A 0.9800
C19 H19B 0.9800
C19 H19C 0.9800
C20 C21 1.494(14)
C20 N7 1.497(11)
C20 H20A 0.9900
C20 H20B 0.9900
C21 C22 1.518(14)
C21 H21A 0.9900
C21 H21B 0.9900
C22 C23 1.526(15)
C22 H22A 0.9900
C22 H22B 0.9900
C23 H23A 0.9800
C23 H23B 0.9800
C23 H23C 0.9800
C24 N7 1.497(11)
C24 C25 1.539(14)
C24 H24A 0.9900
C24 H24B 0.9900
C25 C26 1.499(12)
C25 H25A 0.9900
C25 H25B 0.9900
C26 C27 1.515(14)
C26 H26A 0.9900
C26 H26B 0.9900
C27 H27A 0.9800
C27 H27B 0.9800
C27 H27C 0.9800
C28 C29 1.515(14)
C28 N7 1.555(11)
C28 H28A 0.9900
C28 H28B 0.9900
C29 C30 1.510(12)
C29 H29A 0.9900
C29 H29B 0.9900
C30 C31 1.495(14)
C30 H30A 0.9900
C30 H30B 0.9900
C31 H31D 0.9800
C31 H31E 0.9800
C31 H31F 0.9800
Fe1 N5 1.734(8)
Fe1 N6 1.946(7)
Fe1 N4 1.959(7)
O1W H1X 0.8500
O1W H1Y 0.8500
O2W H2X 0.8502
O2W H2Y 0.8499

loop_
_geom_hbond_atom_site_label_D
_geom_hbond_atom_site_label_H
_geom_hbond_atom_site_label_A
_geom_hbond_site_symmetry_A
_geom_hbond_distance_DH
_geom_hbond_distance_HA
_geom_hbond_distance_DA
_geom_hbond_angle_DHA
O1W H1X O1 3_765 0.85 2.12 2.964(10) 173
O1W H1Y O2W . 0.85 2.25 3.058(10) 158
O2W H2X N2 2_655 0.85 2.04 2.895(10) 180
O2W H2Y N3 . 0.85 2.18 3.029(11) 174

loop_
_geom_torsion_atom_site_label_1
_geom_torsion_atom_site_label_2
_geom_torsion_atom_site_label_3
_geom_torsion_atom_site_label_4
_geom_torsion
N4 C4 C5 C6 -0.5(14)
C4 C5 C6 C7 0.8(15)
C5 C6 C7 C8 -1.8(15)
C6 C7 C8 N4 2.3(14)
C6 C7 C8 C9 -177.7(9)
C7 C8 C9 O1 9.8(17)
N4 C8 C9 O1 -170.2(10)
C7 C8 C9 N5 -176.5(9)
N4 C8 C9 N5 3.4(11)
O2 C10 C11 N6 -176.4(9)
N5 C10 C11 N6 5.5(11)
O2 C10 C11 C12 -1.4(15)
N5 C10 C11 C12 -179.5(8)
N6 C11 C12 C13 -0.2(13)
C10 C11 C12 C13 -174.8(9)
C11 C12 C13 C14 0.1(14)
C12 C13 C14 C15 -0.3(13)
C13 C14 C15 N6 0.7(13)
N7 C16 C17 C18 -179.2(7)
C16 C17 C18 C19 -171.5(8)
N7 C20 C21 C22 176.7(7)
C20 C21 C22 C23 177.9(8)
N7 C24 C25 C26 -171.5(7)
C24 C25 C26 C27 -176.6(8)
N7 C28 C29 C30 168.5(7)
C28 C29 C30 C31 175.3(7)
C7 C8 N4 C4 -1.9(12)
C9 C8 N4 C4 178.2(8)
C7 C8 N4 Fe1 178.1(7)
C9 C8 N4 Fe1 -1.9(10)
C5 C4 N4 C8 1.1(13)
C5 C4 N4 Fe1 -178.9(7)
N5 Fe1 N4 C8 -0.3(6)
C3 Fe1 N4 C8 -179.2(6)
C1 Fe1 N4 C8 -96.1(7)
N6 Fe1 N4 C8 0.8(17)
C2 Fe1 N4 C8 92.0(6)
N5 Fe1 N4 C4 179.6(8)
C3 Fe1 N4 C4 0.7(8)
C1 Fe1 N4 C4 83.8(8)
N6 Fe1 N4 C4 -179.2(12)
C2 Fe1 N4 C4 -88.0(8)
O2 C10 N5 C9 -3.4(15)
C11 C10 N5 C9 174.3(8)
O2 C10 N5 Fe1 177.8(10)
C11 C10 N5 Fe1 -4.6(10)
O1 C9 N5 C10 -9.8(15)
C8 C9 N5 C10 177.0(7)
O1 C9 N5 Fe1 169.0(9)
C8 C9 N5 Fe1 -4.1(10)
C1 Fe1 N5 C10 -86.2(7)
N6 Fe1 N5 C10 1.8(7)
N4 Fe1 N5 C10 -178.4(7)
C2 Fe1 N5 C10 91.6(7)
C1 Fe1 N5 C9 95.0(8)
N6 Fe1 N5 C9 -176.9(8)
N4 Fe1 N5 C9 2.8(7)
C2 Fe1 N5 C9 -87.2(8)
C12 C11 N6 C15 0.5(12)
C10 C11 N6 C15 175.9(8)
C12 C11 N6 Fe1 -179.8(7)
C10 C11 N6 Fe1 -4.5(9)
C14 C15 N6 C11 -0.8(13)
C14 C15 N6 Fe1 179.6(6)
N5 Fe1 N6 C11 1.7(6)
C3 Fe1 N6 C11 -179.5(6)
C1 Fe1 N6 C11 97.9(6)
N4 Fe1 N6 C11 0.5(17)
C2 Fe1 N6 C11 -90.7(6)
N5 Fe1 N6 C15 -178.7(8)
C3 Fe1 N6 C15 0.2(8)
C1 Fe1 N6 C15 -82.4(8)
N4 Fe1 N6 C15 -179.9(12)
C2 Fe1 N6 C15 88.9(7)
C25 C24 N7 C20 -56.5(10)
C25 C24 N7 C16 179.5(7)
C25 C24 N7 C28 59.0(9)
C21 C20 N7 C24 -63.4(10)
C21 C20 N7 C16 56.0(9)
C21 C20 N7 C28 175.7(7)
C17 C16 N7 C24 178.7(7)
C17 C16 N7 C20 55.2(9)
C17 C16 N7 C28 -59.9(9)
C29 C28 N7 C24 54.5(10)
C29 C28 N7 C20 175.7(7)
C29 C28 N7 C16 -62.8(9)
